data_7154444
loop_
_publ_author_name
'Essa, Ali H.'
'Lerrick, Reinner I.'
'\,Cift\,ci, E\,ce'
'Harrington, Ross W.'
'Waddell, Paul G.'
'Clegg, William'
'Hall, Michael J.'

_publ_section_title
;
 Grignard-mediated reduction of 2,2,2-trichloro-1-arylethanones.
;
_journal_issue 20
_journal_name_full 'Organic &amp; biomolecular chemistry'
_journal_page_first 5793
_journal_page_last 5803
_journal_paper_doi 10.1039/c5ob00541h
_journal_volume 13
_journal_year 2015
_chemical_formula_moiety 'C10 H6 Cl3 N O'
_chemical_formula_sum 'C10 H6 Cl3 N O'
_chemical_formula_weight 262.51
_chemical_name_systematic 2,2,2-trichloro-1-(1H-indol-3-yl)ethan-1-one
_space_group_crystal_system orthorhombic
_space_group_IT_number 62
_space_group_name_Hall '-P 2ac 2n'
_space_group_name_H-M_alt 'P n m a'
_symmetry_space_group_name_Hall '-P 2ac 2n'
_symmetry_space_group_name_H-M 'P n m a'
_atom_sites_solution_hydrogens mixed
_atom_sites_solution_primary direct
_audit_creation_date 2014-07-30
_audit_creation_method
;
Olex2 1.2-alpha
(compiled 2014.07.22 svn.r2960 for OlexSys, GUI svn.r4862)
;
_audit_update_record
;
2014-08-20 deposited with the CCDC.
2015-04-16 downloaded from the CCDC.
;
_cell_angle_alpha 90
_cell_angle_beta 90
_cell_angle_gamma 90
_cell_formula_units_Z 4
_cell_length_a 20.5153(14)
_cell_length_b 6.7406(4)
_cell_length_c 7.4148(5)
_cell_measurement_reflns_used 2265
_cell_measurement_temperature 150
_cell_measurement_theta_max 28.5101
_cell_measurement_theta_min 2.9152
_cell_volume 1025.36(12)
_computing_cell_refinement
;
CrysAlisPro, Agilent Technologies,
Version 1.171.34.49 (release 20-01-2011 CrysAlis171 .NET)
(compiled Jan 20 2011,15:58:25)
;
_computing_data_collection
;
CrysAlisPro, Agilent Technologies,
Version 1.171.34.49 (release 20-01-2011 CrysAlis171 .NET)
(compiled Jan 20 2011,15:58:25)
;
_computing_data_reduction
;
CrysAlisPro, Agilent Technologies,
Version 1.171.34.49 (release 20-01-2011 CrysAlis171 .NET)
(compiled Jan 20 2011,15:58:25)
;
_computing_molecular_graphics 'Olex2 (Dolomanov et al., 2009)'
_computing_publication_material 'Olex2 (Dolomanov et al., 2009)'
_computing_structure_refinement 'XL (Sheldrick, 2008)'
_computing_structure_solution 'XS (Sheldrick, 2008)'
_diffrn_ambient_temperature 150
_diffrn_detector_area_resol_mean 10.3968
_diffrn_measured_fraction_theta_full 0.999
_diffrn_measured_fraction_theta_max 0.884
_diffrn_measurement_details
;
  1 omega   16.00   47.00   1.0000    6.0000
omega____ theta____ kappa____ phi______ frames
    -       -8.1850   77.0000   60.0000 31

  2 omega   -1.00   89.00   1.0000    6.0000
omega____ theta____ kappa____ phi______ frames
    -        9.9038   77.0000 -120.0000 90

  3 omega  -23.00   63.00   1.0000    6.0000
omega____ theta____ kappa____ phi______ frames
    -        9.9038   77.0000 -180.0000 86
;
_diffrn_measurement_device_type 'Xcalibur, Atlas, Gemini ultra'
_diffrn_measurement_method '\w scans'
_diffrn_orient_matrix_UB_11 -0.0259355000
_diffrn_orient_matrix_UB_12 0.0005132000
_diffrn_orient_matrix_UB_13 -0.0631739000
_diffrn_orient_matrix_UB_21 0.0223930000
_diffrn_orient_matrix_UB_22 0.0076181000
_diffrn_orient_matrix_UB_23 -0.0698909000
_diffrn_orient_matrix_UB_31 0.0045961000
_diffrn_orient_matrix_UB_32 -0.0342371000
_diffrn_orient_matrix_UB_33 -0.0165331000
_diffrn_radiation_monochromator graphite
_diffrn_radiation_type MoK\a
_diffrn_radiation_wavelength 0.71073
_diffrn_reflns_av_R_equivalents 0.0272
_diffrn_reflns_av_unetI/netI 0.0271
_diffrn_reflns_laue_measured_fraction_full 0.999
_diffrn_reflns_laue_measured_fraction_max 0.884
_diffrn_reflns_limit_h_max 26
_diffrn_reflns_limit_h_min -27
_diffrn_reflns_limit_k_max 9
_diffrn_reflns_limit_k_min -6
_diffrn_reflns_limit_l_max 7
_diffrn_reflns_limit_l_min -9
_diffrn_reflns_number 5188
_diffrn_reflns_point_group_measured_fraction_full 0.999
_diffrn_reflns_point_group_measured_fraction_max 0.884
_diffrn_reflns_theta_full 25.000
_diffrn_reflns_theta_max 28.499
_diffrn_reflns_theta_min 2.921
_diffrn_source 'Enhance (Mo) X-ray Source'
_diffrn_standards_number 0
_exptl_absorpt_coefficient_mu 0.860
_exptl_absorpt_correction_T_max 1.00000
_exptl_absorpt_correction_T_min 0.79138
_exptl_absorpt_correction_type multi-scan
_exptl_absorpt_process_details
;
CrysAlisPro, Agilent Technologies,
Version 1.171.34.49 (release 20-01-2011 CrysAlis171 .NET)
(compiled Jan 20 2011,15:58:25)
Empirical absorption correction using spherical harmonics,
 implemented in SCALE3 ABSPACK scaling algorithm.
;
_exptl_crystal_colour 'clear light colourless'
_exptl_crystal_colour_lustre clear
_exptl_crystal_colour_modifier light
_exptl_crystal_colour_primary colourless
_exptl_crystal_density_diffrn 1.700
_exptl_crystal_description plate
_exptl_crystal_F_000 528
_exptl_crystal_size_max 0.2
_exptl_crystal_size_mid 0.2
_exptl_crystal_size_min 0.07
_refine_diff_density_max 0.462
_refine_diff_density_min -0.245
_refine_diff_density_rms 0.061
_refine_ls_extinction_method none
_refine_ls_goodness_of_fit_ref 1.109
_refine_ls_hydrogen_treatment mixed
_refine_ls_matrix_type full
_refine_ls_number_parameters 91
_refine_ls_number_reflns 1240
_refine_ls_number_restraints 0
_refine_ls_restrained_S_all 1.109
_refine_ls_R_factor_all 0.0321
_refine_ls_R_factor_gt 0.0282
_refine_ls_shift/su_max 0.000
_refine_ls_shift/su_mean 0.000
_refine_ls_structure_factor_coef Fsqd
_refine_ls_weighting_details 'w=1/[\s^2^(Fo^2^)+(0.0268P)^2^+0.4527P] where P=(Fo^2^+2Fc^2^)/3'
_refine_ls_weighting_scheme calc
_refine_ls_wR_factor_gt 0.0660
_refine_ls_wR_factor_ref 0.0691
_reflns_Friedel_coverage 0.000
_reflns_number_gt 1121
_reflns_number_total 1240
_reflns_threshold_expression 'I > 2\s(I)'
_cod_data_source_file c5ob00541h2.cif
_cod_data_source_block mjh85
_cod_depositor_comments 'Adding full bibliography for 7154444--7154457.cif.'
_cod_database_code 7154444
_shelxl_version_number 2014-3
_chemical_oxdiff_formula 'C10 H7 Cl2 N O'
_shelx_space_group_comment
;
The symmetry employed for this shelxl refinement is uniquely defined
by the following loop, which should always be used as a source of
symmetry information in preference to the above space-group names.
They are only intended as comments.
;
_reflns_odcompleteness_completeness 99.68
_reflns_odcompleteness_iscentric 1
_reflns_odcompleteness_theta 24.97
_olex2_refinement_description
;
1. Fixed Uiso
 At 1.2 times of:
  All C(H) groups
2.a Aromatic/amide H refined with riding coordinates:
 C2(H2), C3(H3), C4(H4), C5(H5), C8(H8)
;
_olex2_submission_special_instructions 'No special instructions were received'

loop_
_space_group_symop_operation_xyz
'x, y, z'
'-x+1/2, -y, z+1/2'
'x+1/2, -y+1/2, -z+1/2'
'-x, y+1/2, -z'
'-x, -y, -z'
'x-1/2, y, -z-1/2'
'-x-1/2, y-1/2, z-1/2'
'x, -y-1/2, z'

loop_
_atom_site_label
_atom_site_type_symbol
_atom_site_fract_x
_atom_site_fract_y
_atom_site_fract_z
_atom_site_U_iso_or_equiv
_atom_site_adp_type
_atom_site_occupancy
_atom_site_site_symmetry_order
_atom_site_calc_flag
_atom_site_refinement_flags_posn
_atom_site_refinement_flags_adp
_atom_site_refinement_flags_occupancy
Cl1 Cl 0.19434(2) 0.03543(7) 0.14280(6) 0.02613(15) Uani 1 1 d . . .
Cl2 Cl 0.18075(3) 0.2500 -0.18814(7) 0.02060(16) Uani 1 2 d S T P
O1 O 0.05058(8) 0.2500 -0.0692(2) 0.0209(4) Uani 1 2 d S T P
N1 N 0.04694(10) 0.2500 0.5452(3) 0.0173(4) Uani 1 2 d S T P
C1 C -0.01594(11) 0.2500 0.4771(3) 0.0159(5) Uani 1 2 d S T P
C2 C -0.07483(12) 0.2500 0.5683(3) 0.0199(5) Uani 1 2 d S T P
H2 H -0.0767 0.2500 0.6963 0.024 Uiso 1 2 calc RS T P
C3 C -0.13055(12) 0.2500 0.4647(3) 0.0211(5) Uani 1 2 d S T P
H3 H -0.1719 0.2500 0.5225 0.025 Uiso 1 2 calc RS T P
C4 C -0.12765(11) 0.2500 0.2761(3) 0.0205(5) Uani 1 2 d S T P
H4 H -0.1670 0.2500 0.2086 0.025 Uiso 1 2 calc RS T P
C5 C -0.06857(11) 0.2500 0.1862(3) 0.0179(5) Uani 1 2 d S T P
H5 H -0.0670 0.2500 0.0582 0.022 Uiso 1 2 calc RS T P
C6 C -0.01141(11) 0.2500 0.2882(3) 0.0149(5) Uani 1 2 d S T P
C7 C 0.05778(10) 0.2500 0.2457(3) 0.0156(5) Uani 1 2 d S T P
C8 C 0.08982(11) 0.2500 0.4103(3) 0.0178(5) Uani 1 2 d S T P
H8 H 0.1358 0.2500 0.4248 0.021 Uiso 1 2 calc RS T P
C9 C 0.08372(10) 0.2500 0.0670(3) 0.0148(5) Uani 1 2 d S T P
C10 C 0.15978(11) 0.2500 0.0421(3) 0.0165(5) Uani 1 2 d S T P
H1 H 0.0568(14) 0.2500 0.651(4) 0.029(8) Uiso 1 2 d S T P

loop_
_atom_site_aniso_label
_atom_site_aniso_U_11
_atom_site_aniso_U_22
_atom_site_aniso_U_33
_atom_site_aniso_U_23
_atom_site_aniso_U_13
_atom_site_aniso_U_12
Cl1 0.0252(2) 0.0276(3) 0.0256(3) 0.00874(18) 0.00205(17) 0.00888(18)
Cl2 0.0197(3) 0.0279(3) 0.0141(3) 0.000 0.0039(2) 0.000
O1 0.0188(8) 0.0327(9) 0.0110(8) 0.000 -0.0002(7) 0.000
N1 0.0207(10) 0.0219(10) 0.0092(9) 0.000 -0.0016(8) 0.000
C1 0.0199(11) 0.0133(10) 0.0144(11) 0.000 0.0000(9) 0.000
C2 0.0248(12) 0.0192(11) 0.0157(11) 0.000 0.0048(10) 0.000
C3 0.0194(12) 0.0213(12) 0.0226(13) 0.000 0.0061(10) 0.000
C4 0.0184(11) 0.0208(11) 0.0224(12) 0.000 -0.0032(10) 0.000
C5 0.0210(11) 0.0182(11) 0.0145(11) 0.000 -0.0006(9) 0.000
C6 0.0184(11) 0.0127(10) 0.0135(11) 0.000 0.0006(9) 0.000
C7 0.0168(11) 0.0185(11) 0.0114(11) 0.000 -0.0001(9) 0.000
C8 0.0186(11) 0.0213(11) 0.0134(11) 0.000 0.0001(9) 0.000
C9 0.0165(11) 0.0133(10) 0.0147(11) 0.000 -0.0006(9) 0.000
C10 0.0196(11) 0.0176(11) 0.0124(11) 0.000 -0.0003(9) 0.000

loop_
_atom_type_symbol
_atom_type_description
_atom_type_scat_dispersion_real
_atom_type_scat_dispersion_imag
_atom_type_scat_source
C C 0.0033 0.0016 'International Tables Vol C Tables 4.2.6.8 and 6.1.1.4'
H H 0.0000 0.0000 'International Tables Vol C Tables 4.2.6.8 and 6.1.1.4'
Cl Cl 0.1484 0.1585 'International Tables Vol C Tables 4.2.6.8 and 6.1.1.4'
N N 0.0061 0.0033 'International Tables Vol C Tables 4.2.6.8 and 6.1.1.4'
O O 0.0106 0.0060 'International Tables Vol C Tables 4.2.6.8 and 6.1.1.4'

loop_
_geom_angle_atom_site_label_1
_geom_angle_atom_site_label_2
_geom_angle_atom_site_label_3
_geom_angle
_geom_angle_site_symmetry_3
C1 N1 H1 126(2) .
C8 N1 C1 109.97(19) .
C8 N1 H1 124(2) .
N1 C1 C6 107.58(19) .
C2 C1 N1 129.4(2) .
C2 C1 C6 123.0(2) .
C1 C2 H2 121.6 .
C3 C2 C1 116.9(2) .
C3 C2 H2 121.6 .
C2 C3 H3 119.3 .
C2 C3 C4 121.5(2) .
C4 C3 H3 119.3 .
C3 C4 H4 119.4 .
C5 C4 C3 121.3(2) .
C5 C4 H4 119.4 .
C4 C5 H5 120.8 .
C4 C5 C6 118.4(2) .
C6 C5 H5 120.8 .
C1 C6 C7 106.31(19) .
C5 C6 C1 119.0(2) .
C5 C6 C7 134.7(2) .
C8 C7 C6 105.78(19) .
C8 C7 C9 129.8(2) .
C9 C7 C6 124.4(2) .
N1 C8 C7 110.4(2) .
N1 C8 H8 124.8 .
C7 C8 H8 124.8 .
O1 C9 C7 124.2(2) .
O1 C9 C10 117.22(19) .
C7 C9 C10 118.62(19) .
Cl1 C10 Cl1 109.10(12) 8_565
Cl2 C10 Cl1 108.07(9) .
Cl2 C10 Cl1 108.07(9) 8_565
C9 C10 Cl1 110.33(10) 8_565
C9 C10 Cl1 110.32(10) .
C9 C10 Cl2 110.88(15) .

loop_
_geom_bond_atom_site_label_1
_geom_bond_atom_site_label_2
_geom_bond_distance
_geom_bond_site_symmetry_2
Cl1 C10 1.7754(13) .
Cl2 C10 1.761(2) .
O1 C9 1.217(3) .
N1 C1 1.385(3) .
N1 C8 1.332(3) .
N1 H1 0.81(3) .
C1 C2 1.384(3) .
C1 C6 1.404(3) .
C2 H2 0.9500 .
C2 C3 1.377(3) .
C3 H3 0.9500 .
C3 C4 1.399(3) .
C4 H4 0.9500 .
C4 C5 1.383(3) .
C5 H5 0.9500 .
C5 C6 1.395(3) .
C6 C7 1.454(3) .
C7 C8 1.386(3) .
C7 C9 1.428(3) .
C8 H8 0.9500 .
C9 C10 1.571(3) .
C10 Cl1 1.7755(13) 8_565

loop_
_geom_hbond_atom_site_label_D
_geom_hbond_atom_site_label_H
_geom_hbond_atom_site_label_A
_geom_hbond_distance_DH
_geom_hbond_distance_HA
_geom_hbond_distance_DA
_geom_hbond_angle_DHA
_geom_hbond_site_symmetry_A
N1 H1 Cl2 0.81(3) 2.81(3) 3.383(2) 130(2) 1_556
N1 H1 O1 0.81(3) 2.08(3) 2.861(2) 162(3) 1_556

loop_
_geom_torsion_atom_site_label_1
_geom_torsion_atom_site_label_2
_geom_torsion_atom_site_label_3
_geom_torsion_atom_site_label_4
_geom_torsion
_geom_torsion_site_symmetry_4
O1 C9 C10 Cl1 -119.69(10) .
O1 C9 C10 Cl1 119.69(10) 8_565
O1 C9 C10 Cl2 0.0 .
N1 C1 C2 C3 180.000(0) .
N1 C1 C6 C5 180.000(0) .
N1 C1 C6 C7 0.000(0) .
C1 N1 C8 C7 0.000(0) .
C1 C2 C3 C4 0.000(0) .
C1 C6 C7 C8 0.000(0) .
C1 C6 C7 C9 180.000(0) .
C2 C1 C6 C5 0.000(0) .
C2 C1 C6 C7 180.000(0) .
C2 C3 C4 C5 0.000(0) .
C3 C4 C5 C6 0.000(0) .
C4 C5 C6 C1 0.000(0) .
C4 C5 C6 C7 180.000(0) .
C5 C6 C7 C8 180.000(0) .
C5 C6 C7 C9 0.000(0) .
C6 C1 C2 C3 0.000(0) .
C6 C7 C8 N1 0.000(0) .
C6 C7 C9 O1 0.000(0) .
C6 C7 C9 C10 180.0 .
C7 C9 C10 Cl1 60.31(10) .
C7 C9 C10 Cl1 -60.31(10) 8_565
C7 C9 C10 Cl2 180.000(0) .
C8 N1 C1 C2 180.000(0) .
C8 N1 C1 C6 0.000(0) .
C8 C7 C9 O1 180.000(0) .
C8 C7 C9 C10 0.000(0) .
C9 C7 C8 N1 180.000(0) .
